data_7203610
loop_
_publ_author_name
'Zhang, Li-Ping'
'Zhu, Long-Guan'

_publ_section_title
;
 Monodentate function of the 4,4?-bipyridine that systematically occurs
 in the 4-sulfobenzoate manganese(ii) complexes: syntheses, crystal
 structures, and properties
;
_journal_issue 11
_journal_name_full CrystEngComm
_journal_page_first 815
_journal_paper_doi 10.1039/b611300a
_journal_volume 8
_journal_year 2006
_chemical_formula_sum 'C17 H22 Mn N2 O10 S'
_chemical_formula_weight 501.37
_chemical_name_systematic
;
?
;
_space_group_IT_number 4
_symmetry_cell_setting monoclinic
_symmetry_space_group_name_Hall 'P 2yb'
_symmetry_space_group_name_H-M 'P 1 21 1'
_atom_sites_solution_hydrogens geom
_atom_sites_solution_primary direct
_atom_sites_solution_secondary difmap
_audit_creation_method SHELXL-97
_cell_angle_alpha 90.00
_cell_angle_beta 114.163(1)
_cell_angle_gamma 90.00
_cell_formula_units_Z 2
_cell_length_a 11.7049(7)
_cell_length_b 7.2824(4)
_cell_length_c 13.4553(8)
_cell_measurement_reflns_used 4181
_cell_measurement_temperature 295(2)
_cell_measurement_theta_max 28.0
_cell_measurement_theta_min 3.0
_cell_volume 1046.44(11)
_computing_cell_refinement 'SAINT (Bruker, 2002)'
_computing_data_collection 'SMART (Bruker, 2002)'
_computing_data_reduction SAINT
_computing_molecular_graphics 'Ortep-3 for Windows (Farrugia, 1997)'
_computing_publication_material 'WinGX (Farrugia, 1999)'
_computing_structure_refinement 'SHELXL-97 (Sheldrick, 1997)'
_computing_structure_solution 'SHELXS-97 (Sheldrick, 1997)'
_diffrn_ambient_temperature 295(2)
_diffrn_measured_fraction_theta_full 0.994
_diffrn_measured_fraction_theta_max 0.994
_diffrn_measurement_device_type 'Bruker APEX area-detector diffractometer'
_diffrn_measurement_method '\f and \w scan'
_diffrn_radiation_monochromator graphite
_diffrn_radiation_source 'fine-focus sealed tube'
_diffrn_radiation_type MoK\a
_diffrn_radiation_wavelength 0.71073
_diffrn_reflns_av_R_equivalents 0.0155
_diffrn_reflns_av_sigmaI/netI 0.0278
_diffrn_reflns_limit_h_max 12
_diffrn_reflns_limit_h_min -14
_diffrn_reflns_limit_k_max 9
_diffrn_reflns_limit_k_min -8
_diffrn_reflns_limit_l_max 16
_diffrn_reflns_limit_l_min -16
_diffrn_reflns_number 6184
_diffrn_reflns_theta_full 26.50
_diffrn_reflns_theta_max 26.50
_diffrn_reflns_theta_min 1.91
_diffrn_standards_number 0
_exptl_absorpt_coefficient_mu 0.788
_exptl_absorpt_correction_T_max 0.7699
_exptl_absorpt_correction_T_min 0.7229
_exptl_absorpt_correction_type multi-scan
_exptl_absorpt_process_details 'SADABS (Bruker, 2002)'
_exptl_crystal_colour colorless
_exptl_crystal_density_diffrn 1.591
_exptl_crystal_density_method 'not measured'
_exptl_crystal_description prism
_exptl_crystal_F_000 518
_exptl_crystal_size_max 0.44
_exptl_crystal_size_mid 0.39
_exptl_crystal_size_min 0.35
_refine_diff_density_max 0.331
_refine_diff_density_min -0.329
_refine_diff_density_rms 0.062
_refine_ls_abs_structure_details 'Flack H D (1983), Acta Cryst. A39, 876-881'
_refine_ls_abs_structure_Flack 0.47(2)
_refine_ls_extinction_method none
_refine_ls_goodness_of_fit_ref 1.121
_refine_ls_hydrogen_treatment mixed
_refine_ls_matrix_type full
_refine_ls_number_parameters 311
_refine_ls_number_reflns 3603
_refine_ls_number_restraints 16
_refine_ls_restrained_S_all 1.119
_refine_ls_R_factor_all 0.0353
_refine_ls_R_factor_gt 0.0351
_refine_ls_shift/su_max 0.001
_refine_ls_shift/su_mean <0.001
_refine_ls_structure_factor_coef Fsqd
_refine_ls_weighting_details 'calc w=1/[\s^2^(Fo^2^)+(0.0379P)^2^+0.6797P] where P=(Fo^2^+2Fc^2^)/3'
_refine_ls_weighting_scheme calc
_refine_ls_wR_factor_gt 0.0851
_refine_ls_wR_factor_ref 0.0853
_reflns_number_gt 3586
_reflns_number_total 3603
_reflns_threshold_expression I>2\s(I)
_cod_data_source_file b611300a.txt
_cod_data_source_block comp-3
_cod_original_sg_symbol_H-M 'P 21'
_cod_database_code 7203610

loop_
_symmetry_equiv_pos_as_xyz
'x, y, z'
'-x, y+1/2, -z'

loop_
_atom_site_label
_atom_site_type_symbol
_atom_site_fract_x
_atom_site_fract_y
_atom_site_fract_z
_atom_site_U_iso_or_equiv
_atom_site_adp_type
_atom_site_occupancy
_atom_site_symmetry_multiplicity
_atom_site_calc_flag
_atom_site_refinement_flags
_atom_site_disorder_assembly
_atom_site_disorder_group
Mn1 Mn 1.05807(4) 0.24996(7) 0.87049(3) 0.02336(12) Uani 1 1 d . . .
S1 S 1.76672(6) 0.80220(11) 1.29068(6) 0.02474(18) Uani 1 1 d . . .
N1 N 0.8805(2) 0.1272(4) 0.7380(2) 0.0293(6) Uani 1 1 d . . .
N2 N 0.2724(2) 0.0501(5) 0.3163(2) 0.0339(7) Uani 1 1 d . . .
O1 O 1.2241(2) 0.3824(4) 0.9797(2) 0.0397(6) Uani 1 1 d . . .
O2 O 1.3469(2) 0.1404(4) 1.0489(2) 0.0384(6) Uani 1 1 d . . .
O3 O 1.86168(18) 0.7547(5) 1.25086(17) 0.0349(5) Uani 1 1 d . . .
O4 O 1.8091(2) 0.7490(5) 1.40439(17) 0.0461(7) Uani 1 1 d . . .
O5 O 1.7267(2) 0.9905(4) 1.2701(2) 0.0443(7) Uani 1 1 d . . .
O6 O 0.96836(19) 0.5196(3) 0.82634(18) 0.0284(5) Uani 1 1 d D . .
O7 O 0.9741(2) 0.2327(5) 0.98689(19) 0.0397(6) Uani 1 1 d D . .
O8 O 1.1434(2) -0.0223(3) 0.9282(2) 0.0296(5) Uani 1 1 d D . .
O9 O 1.1083(2) 0.7384(4) 0.7573(2) 0.0388(5) Uani 1 1 d D . .
O10 O 1.0465(3) -0.1098(5) 0.5530(3) 0.0575(8) Uani 1 1 d D . .
C1 C 0.8570(3) 0.1574(5) 0.6341(3) 0.0325(8) Uani 1 1 d . . .
H1 H 0.9230 0.1973 0.6179 0.039 Uiso 1 1 calc R . .
C2 C 0.7424(3) 0.1341(5) 0.5490(3) 0.0326(8) Uani 1 1 d . . .
H2 H 0.7324 0.1554 0.4777 0.039 Uiso 1 1 calc R . .
C3 C 0.6414(3) 0.0781(5) 0.5709(3) 0.0259(7) Uani 1 1 d . . .
C4 C 0.6661(3) 0.0388(6) 0.6790(3) 0.0352(8) Uani 1 1 d . . .
H4 H 0.6026 -0.0052 0.6973 0.042 Uiso 1 1 calc R . .
C5 C 0.7847(3) 0.0651(6) 0.7589(3) 0.0371(8) Uani 1 1 d . . .
H5 H 0.7990 0.0385 0.8306 0.044 Uiso 1 1 calc R . .
C6 C 0.5132(3) 0.0663(5) 0.4830(3) 0.0282(7) Uani 1 1 d . . .
C7 C 0.4936(3) 0.0294(5) 0.3758(3) 0.0310(8) Uani 1 1 d . . .
H7 H 0.5613 0.0099 0.3578 0.037 Uiso 1 1 calc R . .
C8 C 0.3732(3) 0.0219(6) 0.2966(3) 0.0360(8) Uani 1 1 d . . .
H8 H 0.3619 -0.0043 0.2255 0.043 Uiso 1 1 calc R . .
C9 C 0.2909(3) 0.0868(6) 0.4195(3) 0.0353(8) Uani 1 1 d . . .
H9 H 0.2213 0.1078 0.4348 0.042 Uiso 1 1 calc R . .
C10 C 0.4075(3) 0.0949(6) 0.5036(3) 0.0331(8) Uani 1 1 d . . .
H10 H 0.4158 0.1194 0.5740 0.040 Uiso 1 1 calc R . .
C11 C 1.3265(3) 0.3092(5) 1.0370(3) 0.0271(7) Uani 1 1 d . . .
C12 C 1.4354(3) 0.4365(5) 1.1000(3) 0.0252(7) Uani 1 1 d . . .
C13 C 1.5449(3) 0.3629(5) 1.1766(3) 0.0311(8) Uani 1 1 d . . .
H13 H 1.5521 0.2367 1.1880 0.037 Uiso 1 1 calc R . .
C14 C 1.6436(3) 0.4769(5) 1.2362(3) 0.0314(8) Uani 1 1 d . . .
H14 H 1.7162 0.4279 1.2895 0.038 Uiso 1 1 calc R . .
C15 C 1.6344(3) 0.6627(5) 1.2167(3) 0.0243(7) Uani 1 1 d . . .
C16 C 1.5257(3) 0.7396(6) 1.1397(2) 0.0300(7) Uani 1 1 d . . .
H16 H 1.5197 0.8655 1.1272 0.036 Uiso 1 1 calc R . .
C17 C 1.4259(3) 0.6240(5) 1.0817(3) 0.0314(8) Uani 1 1 d . . .
H17 H 1.3521 0.6733 1.0301 0.038 Uiso 1 1 calc R . .
H9A H 1.079(4) 0.782(7) 0.6934(18) 0.080 Uiso 1 1 d D . .
H6A H 0.8924(14) 0.526(8) 0.779(3) 0.080 Uiso 1 1 d D . .
H9B H 1.162(4) 0.656(6) 0.764(4) 0.080 Uiso 1 1 d D . .
H6B H 1.013(3) 0.581(7) 0.802(3) 0.080 Uiso 1 1 d D . .
H7A H 1.000(5) 0.150(5) 1.035(3) 0.080 Uiso 1 1 d D . .
H7B H 0.939(4) 0.318(5) 1.007(4) 0.080 Uiso 1 1 d D . .
H8A H 1.150(4) -0.096(6) 0.881(3) 0.080 Uiso 1 1 d D . .
H8B H 1.215(2) 0.022(6) 0.967(3) 0.080 Uiso 1 1 d D . .
H10A H 0.9708(18) -0.123(6) 0.508(3) 0.080 Uiso 1 1 d D . .
H10B H 1.063(4) 0.003(2) 0.566(4) 0.080 Uiso 1 1 d D . .

loop_
_atom_site_aniso_label
_atom_site_aniso_U_11
_atom_site_aniso_U_22
_atom_site_aniso_U_33
_atom_site_aniso_U_23
_atom_site_aniso_U_13
_atom_site_aniso_U_12
Mn1 0.01769(19) 0.0263(2) 0.0234(2) -0.0007(2) 0.00564(16) -0.00087(19)
S1 0.0182(3) 0.0311(5) 0.0259(4) -0.0049(3) 0.0099(3) -0.0048(3)
N1 0.0224(13) 0.0325(17) 0.0297(15) -0.0017(12) 0.0075(11) -0.0013(11)
N2 0.0198(13) 0.0404(18) 0.0329(16) -0.0008(14) 0.0019(12) -0.0035(12)
O1 0.0239(12) 0.0396(16) 0.0424(15) -0.0072(12) 0.0001(11) -0.0019(11)
O2 0.0298(13) 0.0325(15) 0.0405(15) -0.0004(12) 0.0016(11) -0.0057(11)
O3 0.0209(9) 0.0492(15) 0.0363(12) -0.0001(15) 0.0135(9) 0.0001(12)
O4 0.0433(13) 0.0695(19) 0.0231(11) -0.0091(15) 0.0113(10) -0.0229(16)
O5 0.0285(13) 0.0334(16) 0.0697(19) -0.0101(14) 0.0189(13) -0.0052(11)
O6 0.0192(10) 0.0335(15) 0.0268(12) 0.0017(10) 0.0037(9) -0.0005(10)
O7 0.0516(15) 0.0382(16) 0.0361(13) 0.0066(14) 0.0248(11) 0.0107(14)
O8 0.0282(12) 0.0250(13) 0.0325(13) -0.0004(10) 0.0092(10) -0.0036(9)
O9 0.0403(13) 0.0334(14) 0.0496(14) -0.0003(14) 0.0255(11) 0.0001(12)
O10 0.0491(17) 0.061(2) 0.0476(18) -0.0090(16) 0.0047(14) -0.0010(15)
C1 0.0212(15) 0.045(2) 0.0321(18) -0.0077(16) 0.0118(13) -0.0056(14)
C2 0.0269(16) 0.043(2) 0.0296(17) -0.0045(16) 0.0130(14) -0.0024(15)
C3 0.0224(15) 0.0311(19) 0.0224(15) -0.0047(13) 0.0075(12) -0.0034(13)
C4 0.0234(16) 0.048(2) 0.0311(19) 0.0023(16) 0.0075(14) -0.0144(15)
C5 0.0341(18) 0.048(2) 0.0265(17) 0.0045(16) 0.0093(14) -0.0061(16)
C6 0.0219(15) 0.0280(18) 0.0320(18) -0.0048(14) 0.0082(13) -0.0077(13)
C7 0.0267(16) 0.044(2) 0.0256(16) -0.0035(15) 0.0135(13) -0.0021(14)
C8 0.0297(17) 0.050(2) 0.0240(17) -0.0039(16) 0.0062(14) -0.0029(16)
C9 0.0233(16) 0.047(2) 0.0370(19) -0.0084(17) 0.0137(14) -0.0042(15)
C10 0.0267(16) 0.043(2) 0.0313(18) -0.0099(16) 0.0136(14) -0.0081(15)
C11 0.0265(16) 0.0320(19) 0.0193(15) -0.0044(13) 0.0057(12) -0.0056(13)
C12 0.0209(14) 0.0303(19) 0.0238(15) -0.0053(14) 0.0084(12) -0.0045(13)
C13 0.0225(15) 0.0271(19) 0.0378(19) -0.0001(15) 0.0063(14) 0.0028(13)
C14 0.0163(14) 0.036(2) 0.0333(18) -0.0022(15) 0.0016(13) -0.0001(13)
C15 0.0158(13) 0.0305(18) 0.0263(16) -0.0064(13) 0.0081(12) -0.0052(12)
C16 0.0244(14) 0.0293(18) 0.0310(15) 0.0045(17) 0.0059(12) 0.0003(16)
C17 0.0197(15) 0.037(2) 0.0289(18) 0.0017(15) 0.0014(13) 0.0019(14)

loop_
_atom_type_symbol
_atom_type_description
_atom_type_scat_dispersion_real
_atom_type_scat_dispersion_imag
_atom_type_scat_source
C C 0.0033 0.0016 'International Tables Vol C Tables 4.2.6.8 and 6.1.1.4'
H H 0.0000 0.0000 'International Tables Vol C Tables 4.2.6.8 and 6.1.1.4'
N N 0.0061 0.0033 'International Tables Vol C Tables 4.2.6.8 and 6.1.1.4'
O O 0.0106 0.0060 'International Tables Vol C Tables 4.2.6.8 and 6.1.1.4'
S S 0.1246 0.1234 'International Tables Vol C Tables 4.2.6.8 and 6.1.1.4'
Mn Mn 0.3368 0.7283 'International Tables Vol C Tables 4.2.6.8 and 6.1.1.4'

loop_
_geom_angle_atom_site_label_1
_geom_angle_atom_site_label_2
_geom_angle_atom_site_label_3
_geom_angle
_geom_angle_site_symmetry_1
_geom_angle_site_symmetry_3
_geom_angle_publ_flag
O1 Mn1 O7 94.79(11) . . ?
O1 Mn1 O6 88.97(10) . . ?
O7 Mn1 O6 86.50(10) . . ?
O1 Mn1 O3 87.62(10) . 2_847 ?
O7 Mn1 O3 177.17(13) . 2_847 ?
O6 Mn1 O3 95.04(10) . 2_847 ?
O1 Mn1 O8 90.60(10) . . ?
O7 Mn1 O8 88.14(10) . . ?
O6 Mn1 O8 174.56(9) . . ?
O3 Mn1 O8 90.36(10) 2_847 . ?
O1 Mn1 N1 173.70(11) . . ?
O7 Mn1 N1 90.24(11) . . ?
O6 Mn1 N1 87.56(10) . . ?
O3 Mn1 N1 87.46(9) 2_847 . ?
O8 Mn1 N1 93.36(10) . . ?
O5 S1 O4 113.6(2) . . ?
O5 S1 O3 113.08(18) . . ?
O4 S1 O3 109.89(15) . . ?
O5 S1 C15 107.25(16) . . ?
O4 S1 C15 106.29(16) . . ?
O3 S1 C15 106.21(16) . . ?
C1 N1 C5 116.4(3) . . ?
C1 N1 Mn1 119.0(2) . . ?
C5 N1 Mn1 122.6(2) . . ?
C8 N2 C9 117.3(3) . . ?
C11 O1 Mn1 127.4(3) . . ?
S1 O3 Mn1 154.19(16) . 2_857 ?
Mn1 O6 H6A 119(4) . . ?
Mn1 O6 H6B 106(4) . . ?
H6A O6 H6B 107(4) . . ?
Mn1 O7 H7A 117(3) . . ?
Mn1 O7 H7B 128(3) . . ?
H7A O7 H7B 110(4) . . ?
Mn1 O8 H8A 118(4) . . ?
Mn1 O8 H8B 94(4) . . ?
H8A O8 H8B 109(4) . . ?
H9A O9 H9B 110(5) . . ?
H10A O10 H10B 110(4) . . ?
N1 C1 C2 124.7(3) . . ?
N1 C1 H1 117.7 . . ?
C2 C1 H1 117.7 . . ?
C1 C2 C3 119.0(3) . . ?
C1 C2 H2 120.5 . . ?
C3 C2 H2 120.5 . . ?
C2 C3 C4 116.8(3) . . ?
C2 C3 C6 121.2(3) . . ?
C4 C3 C6 122.0(3) . . ?
C5 C4 C3 119.9(3) . . ?
C5 C4 H4 120.1 . . ?
C3 C4 H4 120.1 . . ?
N1 C5 C4 123.1(3) . . ?
N1 C5 H5 118.4 . . ?
C4 C5 H5 118.4 . . ?
C7 C6 C10 117.0(3) . . ?
C7 C6 C3 121.4(3) . . ?
C10 C6 C3 121.6(3) . . ?
C8 C7 C6 119.5(3) . . ?
C8 C7 H7 120.2 . . ?
C6 C7 H7 120.2 . . ?
N2 C8 C7 123.4(3) . . ?
N2 C8 H8 118.3 . . ?
C7 C8 H8 118.3 . . ?
N2 C9 C10 123.1(3) . . ?
N2 C9 H9 118.5 . . ?
C10 C9 H9 118.5 . . ?
C9 C10 C6 119.7(3) . . ?
C9 C10 H10 120.1 . . ?
C6 C10 H10 120.1 . . ?
O1 C11 O2 125.7(3) . . ?
O1 C11 C12 117.2(3) . . ?
O2 C11 C12 117.1(3) . . ?
C13 C12 C17 119.9(3) . . ?
C13 C12 C11 119.2(3) . . ?
C17 C12 C11 120.9(3) . . ?
C12 C13 C14 120.0(3) . . ?
C12 C13 H13 120.0 . . ?
C14 C13 H13 120.0 . . ?
C15 C14 C13 119.9(3) . . ?
C15 C14 H14 120.0 . . ?
C13 C14 H14 120.0 . . ?
C14 C15 C16 121.1(3) . . ?
C14 C15 S1 118.3(2) . . ?
C16 C15 S1 120.7(3) . . ?
C15 C16 C17 118.5(4) . . ?
C15 C16 H16 120.7 . . ?
C17 C16 H16 120.7 . . ?
C12 C17 C16 120.6(3) . . ?
C12 C17 H17 119.7 . . ?
C16 C17 H17 119.7 . . ?

loop_
_geom_bond_atom_site_label_1
_geom_bond_atom_site_label_2
_geom_bond_distance
_geom_bond_site_symmetry_2
_geom_bond_publ_flag
Mn1 O1 2.127(2) . ?
Mn1 O7 2.167(2) . ?
Mn1 O6 2.191(2) . ?
Mn1 O3 2.192(2) 2_847 ?
Mn1 O8 2.213(3) . ?
Mn1 N1 2.294(3) . ?
S1 O5 1.439(3) . ?
S1 O4 1.455(2) . ?
S1 O3 1.459(2) . ?
S1 C15 1.777(3) . ?
N1 C1 1.329(4) . ?
N1 C5 1.341(4) . ?
N2 C8 1.326(4) . ?
N2 C9 1.342(5) . ?
O1 C11 1.249(4) . ?
O2 C11 1.250(5) . ?
O3 Mn1 2.192(2) 2_857 ?
O6 H6A 0.86(3) . ?
O6 H6B 0.85(4) . ?
O7 H7A 0.84(4) . ?
O7 H7B 0.85(4) . ?
O8 H8A 0.86(4) . ?
O8 H8B 0.85(3) . ?
O9 H9A 0.85(3) . ?
O9 H9B 0.85(5) . ?
O10 H10A 0.85(3) . ?
O10 H10B 0.85(3) . ?
C1 C2 1.372(5) . ?
C1 H1 0.9300 . ?
C2 C3 1.391(4) . ?
C2 H2 0.9300 . ?
C3 C4 1.392(5) . ?
C3 C6 1.485(4) . ?
C4 C5 1.378(5) . ?
C4 H4 0.9300 . ?
C5 H5 0.9300 . ?
C6 C7 1.390(5) . ?
C6 C10 1.390(4) . ?
C7 C8 1.377(5) . ?
C7 H7 0.9300 . ?
C8 H8 0.9300 . ?
C9 C10 1.372(5) . ?
C9 H9 0.9300 . ?
C10 H10 0.9300 . ?
C11 C12 1.523(4) . ?
C12 C13 1.382(4) . ?
C12 C17 1.384(5) . ?
C13 C14 1.382(5) . ?
C13 H13 0.9300 . ?
C14 C15 1.374(5) . ?
C14 H14 0.9300 . ?
C15 C16 1.388(4) . ?
C16 C17 1.391(5) . ?
C16 H16 0.9300 . ?
C17 H17 0.9300 . ?

loop_
_geom_hbond_atom_site_label_D
_geom_hbond_atom_site_label_H
_geom_hbond_atom_site_label_A
_geom_hbond_distance_DH
_geom_hbond_distance_HA
_geom_hbond_distance_DA
_geom_hbond_angle_DHA
_geom_hbond_site_symmetry_A
O6 H6A N2 0.86(3) 1.84(3) 2.692(3) 177(6) 2_656
O6 H6B O9 0.85(4) 1.86(4) 2.708(4) 173(6) .
O7 H7A O6 0.84(4) 1.99(2) 2.792(4) 158(4) 2_747
O7 H7B O8 0.85(4) 1.93(5) 2.768(4) 169(5) 2_757
O8 H8B O1 0.85(3) 2.63(5) 3.085(4) 115(4) .
O8 H8B O2 0.85(3) 1.72(4) 2.559(3) 171(5) .
O8 H8A O9 0.86(4) 1.95(4) 2.779(4) 162(4) 1_545
O9 H9B O5 0.85(5) 1.96(5) 2.777(4) 162(4) 2_847
O9 H9A O10 0.85(3) 1.937(15) 2.770(4) 168(5) 1_565
O10 H10A O4 0.85(3) 2.06(4) 2.868(4) 159(4) 1_444
O10 H10B O4 0.848(10) 2.26(2) 3.037(5) 152(5) 2_847

loop_
_geom_torsion_atom_site_label_1
_geom_torsion_atom_site_label_2
_geom_torsion_atom_site_label_3
_geom_torsion_atom_site_label_4
_geom_torsion
_geom_torsion_site_symmetry_1
_geom_torsion_site_symmetry_2
_geom_torsion_site_symmetry_3
_geom_torsion_site_symmetry_4
_geom_torsion_publ_flag
O7 Mn1 N1 C1 157.6(3) . . . . ?
O6 Mn1 N1 C1 71.1(3) . . . . ?
O3 Mn1 N1 C1 -24.1(3) 2_847 . . . ?
O8 Mn1 N1 C1 -114.3(3) . . . . ?
O7 Mn1 N1 C5 -5.7(3) . . . . ?
O6 Mn1 N1 C5 -92.2(3) . . . . ?
O3 Mn1 N1 C5 172.6(3) 2_847 . . . ?
O8 Mn1 N1 C5 82.4(3) . . . . ?
O7 Mn1 O1 C11 96.0(3) . . . . ?
O6 Mn1 O1 C11 -177.6(3) . . . . ?
O3 Mn1 O1 C11 -82.5(3) 2_847 . . . ?
O8 Mn1 O1 C11 7.8(3) . . . . ?
O5 S1 O3 Mn1 -46.4(5) . . . 2_857 ?
O4 S1 O3 Mn1 -174.5(4) . . . 2_857 ?
C15 S1 O3 Mn1 70.9(5) . . . 2_857 ?
C5 N1 C1 C2 1.8(6) . . . . ?
Mn1 N1 C1 C2 -162.6(3) . . . . ?
N1 C1 C2 C3 1.3(6) . . . . ?
C1 C2 C3 C4 -3.7(5) . . . . ?
C1 C2 C3 C6 174.7(3) . . . . ?
C2 C3 C4 C5 3.3(6) . . . . ?
C6 C3 C4 C5 -175.1(4) . . . . ?
C1 N1 C5 C4 -2.2(6) . . . . ?
Mn1 N1 C5 C4 161.5(3) . . . . ?
C3 C4 C5 N1 -0.3(6) . . . . ?
C2 C3 C6 C7 29.0(5) . . . . ?
C4 C3 C6 C7 -152.7(4) . . . . ?
C2 C3 C6 C10 -149.8(4) . . . . ?
C4 C3 C6 C10 28.5(6) . . . . ?
C10 C6 C7 C8 -0.3(5) . . . . ?
C3 C6 C7 C8 -179.2(4) . . . . ?
C9 N2 C8 C7 -0.3(6) . . . . ?
C6 C7 C8 N2 0.7(6) . . . . ?
C8 N2 C9 C10 -0.4(6) . . . . ?
N2 C9 C10 C6 0.7(6) . . . . ?
C7 C6 C10 C9 -0.3(6) . . . . ?
C3 C6 C10 C9 178.5(3) . . . . ?
Mn1 O1 C11 O2 -7.6(6) . . . . ?
Mn1 O1 C11 C12 173.9(2) . . . . ?
O1 C11 C12 C13 170.5(3) . . . . ?
O2 C11 C12 C13 -8.1(5) . . . . ?
O1 C11 C12 C17 -9.3(5) . . . . ?
O2 C11 C12 C17 172.1(3) . . . . ?
C17 C12 C13 C14 1.3(5) . . . . ?
C11 C12 C13 C14 -178.5(3) . . . . ?
C12 C13 C14 C15 -2.2(5) . . . . ?
C13 C14 C15 C16 1.8(5) . . . . ?
C13 C14 C15 S1 -176.9(3) . . . . ?
O5 S1 C15 C14 -170.1(3) . . . . ?
O4 S1 C15 C14 -48.3(3) . . . . ?
O3 S1 C15 C14 68.7(3) . . . . ?
O5 S1 C15 C16 11.2(3) . . . . ?
O4 S1 C15 C16 133.0(3) . . . . ?
O3 S1 C15 C16 -110.0(3) . . . . ?
C14 C15 C16 C17 -0.5(5) . . . . ?
S1 C15 C16 C17 178.2(2) . . . . ?
C13 C12 C17 C16 0.1(5) . . . . ?
C11 C12 C17 C16 179.8(3) . . . . ?
C15 C16 C17 C12 -0.4(5) . . . . ?
